data_4000941
loop_
_publ_author_name
'Galli, S.'
'Masciocchi, N.'
'Colombo, V.'
'Maspero, A.'
'Palmisano, G.'
'L\'opez-Garz\'on, F. J.'
'Domingo-Garc\'ia, M.'
'Fern\'andez-Morales, I.'
'Barea, E.'
'Navarro, J. A. R.'

_publ_section_title
;
 Adsorption of Harmful Organic Vapors by Flexible Hydrophobic
 Bis-pyrazolate Based MOFs
;
_journal_issue 5
_journal_name_full 'Chemistry of Materials'
_journal_page_first 1664
_journal_paper_doi 10.1021/cm902899t
_journal_volume 22
_journal_year 2010
_chemical_compound_source synthesis
_chemical_formula_moiety 'C12 H8 N4 Zn, (C7 H5 N) 2'
_chemical_formula_sum 'C26 H18 N6 Zn'
_chemical_formula_weight 479.86
_chemical_name_systematic
;
1,4-bis(4-pyrazolato)-benzene zinc(ii) bis-benzonitrile solvate
;
_space_group_crystal_system tetragonal
_space_group_IT_number 131
_space_group_name_H-M_alt 'P 42/m m c'
_symmetry_space_group_name_Hall '-P 4c 2'
_symmetry_space_group_name_H-M 'P 42/m m c'
_cell_angle_alpha 90
_cell_angle_beta 90
_cell_angle_gamma 90
_cell_formula_units_Z 2
_cell_length_a 13.26573(67)
_cell_length_b 13.26573(67)
_cell_length_c 7.2474(11)
_cell_measurement_temperature 298
_cell_volume 1275.4(2)
_computing_cell_refinement TOPAS-R
_computing_molecular_graphics Schakal99
_computing_publication_material TOPAS-R
_computing_structure_refinement TOPAS-R
_computing_structure_solution TOPAS-R
_diffrn_ambient_temperature 298
_diffrn_detector_type 'Linear PSD Bruker AXS Lynxeye'
_diffrn_measurement_device_type 'Bruker AXS D8 Advance'
_diffrn_radiation_monochromator 'Ni filter'
_diffrn_source_target Cu
_diffrn_source_type 'sealed X-ray tube'
_exptl_crystal_density_diffrn 1.250
_exptl_crystal_F_000 492
_pd_char_colour white
_pd_instr_location ' ?'
_pd_meas_2theta_range_inc 0.02
_pd_meas_2theta_range_max 105
_pd_meas_2theta_range_min 5
_pd_meas_number_of_points 5001
_pd_meas_scan_method cont
_pd_proc_2theta_range_inc 0.02
_pd_proc_2theta_range_max 105
_pd_proc_2theta_range_min 5
_pd_proc_ls_background_function 'Chebychev polynomial'
_pd_proc_ls_pref_orient_corr 'r = 0.93 on (001)'
_pd_proc_ls_profile_function 'fundamental parameters approach'
_pd_proc_ls_prof_R_factor 0.059
_pd_proc_ls_prof_wR_expected 0.023
_pd_proc_ls_prof_wR_factor 0.074
_pd_spec_mounting
;
packed powder pellet
;
_pd_spec_mount_mode reflection
_pd_spec_shape flat_sheet
_pd_spec_size_axial 15
_pd_spec_size_equat 20
_pd_spec_size_thick 0.2
_refine_ls_extinction_method none
_refine_ls_matrix_type full
_refine_ls_number_constraints 0
_refine_ls_number_parameters 33
_refine_ls_number_restraints 0
_refine_ls_shift/su_max .01
_refine_ls_structure_factor_coef Inet
_refine_ls_weighting_details 'w = 1/[Y~i~]'
_refine_ls_weighting_scheme calc
_cod_data_source_file cm902899t_si_003.cif
_cod_data_source_block Zn(bpb)
_cod_depositor_comments
;
The following automatic conversions were performed:

'_refine_ls_weighting_scheme' value '1/[Y~i~]' was changed to 'calc'.
New tag '_refine_ls_weighting_details' was created. The value of the
new tag was set to 'w = 1/[Y~i~]'.

Automatic conversion script
Id: cif_fix_values 3143 2015-03-26 13:38:13Z robertas 
;
_cod_original_cell_volume 1275.40(24)
_cod_database_code 4000941

loop_
_symmetry_equiv_pos_as_xyz
'-x, -y, -z'
'-x, -y, z'
'-x, y, -z'
'-x, y, z'
'-y, -x, -z+1/2'
'-y, -x, z+1/2'
'-y, x, -z+1/2'
'-y, x, z+1/2'
'y, -x, -z+1/2'
'y, -x, z+1/2'
'y, x, -z+1/2'
'y, x, z+1/2'
'x, -y, -z'
'x, -y, z'
'x, y, -z'
'x, y, z'

loop_
_atom_site_label
_atom_site_type_symbol
_atom_site_symmetry_multiplicity
_atom_site_fract_x
_atom_site_fract_y
_atom_site_fract_z
_atom_site_occupancy
_atom_site_B_iso_or_equiv
Zn Zn 2 0 0 0.25 1 5.80(19)
C1 C 8 0.4476094 0 0.1660973 1 7.80(19)
H1 H 8 0.4118028 0 0.2796171 1 7.80(19)
C2 C 4 0.6047813 0 0 1 7.80(19)
C3 C 4 0.7140855 0 0 1 7.80(19)
C4 C 8 0.7743451 0 0.1518147 1 7.80(19)
H4 H 8 0.7522154 0 0.2764804 1 7.80(19)
N1 N 8 0.8718472 0 0.09382662 1 7.80(19)
C11 C 16 0.6644562 0.5848552 0.6356896 0.25 27.19(75)
H11 H 16 0.6297752 0.5965937 0.5230358 0.25 27.19(75)
C12 C 16 0.682648 0.6642942 0.7562416 0.25 27.19(75)
H12 H 16 0.6604002 0.7303255 0.7259794 0.25 27.19(75)
C13 C 16 0.7333918 0.647119 0.9210719 0.25 27.19(75)
H13 H 16 0.745825 0.7014118 1.003464 0.25 27.19(75)
C14 C 16 0.6970082 0.488241 0.6799681 0.25 27.19(75)
H14 H 16 0.684575 0.4339482 0.5975764 0.25 27.19(75)
C15 C 16 0.747752 0.4710658 0.8447984 0.25 27.19(75)
H15 H 16 0.7699998 0.4050345 0.8750606 0.25 27.19(75)
C16 C 16 0.7659438 0.5505048 0.9653504 0.25 27.19(75)
C17 C 16 0.7523688 0.729987 1.046828 0.25 27.19(75)
N18 N 16 0.7674195 0.7957099 1.146565 0.25 27.19(75)

loop_
_atom_type_symbol
_atom_type_description
_atom_type_scat_source
C C 'International Tables for Crystallography (Vol. IV)'
H H 'International Tables for Crystallography (Vol. IV)'
N N 'International Tables for Crystallography (Vol. IV)'
Zn Zn 'International Tables for Crystallography (Vol. IV)'

loop_
_diffrn_radiation_type
'Cu K\a'
;
       CuK\a~1~ 1.54056
       CuK\a~2~ 1.54439
;
